data_7715311
loop_
_publ_author_name
'Dorow, Richard C. C.'
'Liebing, Phil'
'G&#xf6;rls, Helmar'
'Westerhausen, Matthias'

_publ_section_title
;
 Coordination chemistry of alkali metal dimesityl-thio- and
 dimesityl-selenophosphinites
 [(L)<sub>2</sub>A-EPMes<sub>2</sub>]<sub>2</sub> (A = Li, Na, K; E = S,
 Se; L = THF, THP) and [(18C6)K-SPMes<sub>2</sub>].
;
_journal_issue 12
_journal_name_full 'Dalton transactions (Cambridge, England : 2003)'
_journal_page_first 5711
_journal_page_last 5720
_journal_paper_doi 10.1039/d4dt00264d
_journal_volume 53
_journal_year 2024
_chemical_formula_moiety 'C52 H76 K2 O4 P2 S2'
_chemical_formula_sum 'C52 H76 K2 O4 P2 S2'
_chemical_formula_weight 969.38
_space_group_crystal_system monoclinic
_space_group_IT_number 14
_space_group_name_Hall '-P 2yn'
_space_group_name_H-M_alt 'P 1 21/n 1'
_atom_sites_solution_hydrogens geom
_atom_sites_solution_primary direct
_atom_sites_solution_secondary difmap
_audit_creation_method SHELXL-2018/3
_audit_update_record
;
2022-07-05 deposited with the CCDC.	2024-02-29 downloaded from the CCDC.
;
_cell_angle_alpha 90
_cell_angle_beta 93.338(1)
_cell_angle_gamma 90
_cell_formula_units_Z 2
_cell_length_a 11.9719(2)
_cell_length_b 16.8153(3)
_cell_length_c 13.0896(2)
_cell_measurement_reflns_used 21077
_cell_measurement_temperature 133(2)
_cell_measurement_theta_max 27.479
_cell_measurement_theta_min 1.974
_cell_volume 2630.61(8)
_computing_cell_refinement DENZO
_computing_data_collection COLLECT
_computing_data_reduction DENZO
_computing_molecular_graphics SHELXTL/PC
_computing_publication_material 'SHELXL-2018/3 (Sheldrick, 2018)'
_computing_structure_refinement 'SHELXL-2018/3 (Sheldrick, 2018)'
_computing_structure_solution 'SHELXS-97 (Sheldrick, 2008)'
_diffrn_ambient_temperature 133(2)
_diffrn_measured_fraction_theta_full 0.995
_diffrn_measured_fraction_theta_max 0.996
_diffrn_measurement_device_type KappaCCD
_diffrn_measurement_method 'phi + omega - scans'
_diffrn_radiation_type MoK\a
_diffrn_radiation_wavelength 0.71073
_diffrn_reflns_av_R_equivalents 0.0215
_diffrn_reflns_av_unetI/netI 0.0179
_diffrn_reflns_Laue_measured_fraction_full 0.995
_diffrn_reflns_Laue_measured_fraction_max 0.996
_diffrn_reflns_limit_h_max 15
_diffrn_reflns_limit_h_min -15
_diffrn_reflns_limit_k_max 21
_diffrn_reflns_limit_k_min -21
_diffrn_reflns_limit_l_max 16
_diffrn_reflns_limit_l_min -16
_diffrn_reflns_number 21077
_diffrn_reflns_point_group_measured_fraction_full 0.995
_diffrn_reflns_point_group_measured_fraction_max 0.996
_diffrn_reflns_theta_full 25.242
_diffrn_reflns_theta_max 27.479
_diffrn_reflns_theta_min 1.974
_exptl_absorpt_coefficient_mu 0.362
_exptl_absorpt_correction_T_max 0.7456
_exptl_absorpt_correction_T_min 0.7014
_exptl_absorpt_correction_type multi-scan
_exptl_absorpt_process_details
; 
 SADABS 2016/2: Krause, L., Herbst-Irmer, R., Sheldrick G.M. & Stalke D., 
 J. Appl. Cryst. 48 (2015) 3-10 
;
_exptl_crystal_colour colourless
_exptl_crystal_density_diffrn 1.224
_exptl_crystal_density_method 'not measured'
_exptl_crystal_description prism
_exptl_crystal_F_000 1040
_exptl_crystal_size_max 0.102
_exptl_crystal_size_mid 0.088
_exptl_crystal_size_min 0.082
_refine_diff_density_max 1.275
_refine_diff_density_min -0.355
_refine_diff_density_rms 0.065
_refine_ls_extinction_method none
_refine_ls_goodness_of_fit_ref 1.033
_refine_ls_hydrogen_treatment constr
_refine_ls_matrix_type full
_refine_ls_number_parameters 314
_refine_ls_number_reflns 6005
_refine_ls_number_restraints 66
_refine_ls_restrained_S_all 1.031
_refine_ls_R_factor_all 0.0525
_refine_ls_R_factor_gt 0.0478
_refine_ls_shift/su_max 0.004
_refine_ls_shift/su_mean 0.000
_refine_ls_structure_factor_coef Fsqd
_refine_ls_weighting_details 'w=1/[\s^2^(Fo^2^)+(0.0674P)^2^+2.4311P] where P=(Fo^2^+2Fc^2^)/3'
_refine_ls_weighting_scheme calc
_refine_ls_wR_factor_gt 0.1295
_refine_ls_wR_factor_ref 0.1334
_reflns_Friedel_coverage 0.000
_reflns_number_gt 5475
_reflns_number_total 6005
_reflns_threshold_expression 'I > 2\s(I)'
_cod_data_source_file d4dt00264d2.cif
_cod_data_source_block FO7469_2a
_cod_depositor_comments 'Adding full bibliography for 7715309--7715318.cif.'
_cod_original_sg_symbol_H-M 'P 21/n'
_cod_database_code 7715311
_shelx_shelxl_version_number 2018/3
_shelx_space_group_comment
; 
The symmetry employed for this shelxl refinement is uniquely defined 
by the following loop, which should always be used as a source of 
symmetry information in preference to the above space-group names. 
They are only intended as comments. 
;
_shelx_estimated_absorpt_t_min 0.964
_shelx_estimated_absorpt_t_max 0.971

loop_
_space_group_symop_operation_xyz
'x, y, z'
'-x+1/2, y+1/2, -z+1/2'
'-x, -y, -z'
'x-1/2, -y-1/2, z-1/2'

loop_
_atom_site_label
_atom_site_type_symbol
_atom_site_fract_x
_atom_site_fract_y
_atom_site_fract_z
_atom_site_U_iso_or_equiv
_atom_site_adp_type
_atom_site_occupancy
_atom_site_site_symmetry_order
_atom_site_calc_flag
_atom_site_refinement_flags_posn
_atom_site_refinement_flags_adp
_atom_site_refinement_flags_occupancy
_atom_site_disorder_assembly
_atom_site_disorder_group
K1 K 0.59042(4) 0.40733(3) 0.90723(4) 0.03820(14) Uani 1 1 d . . . . .
S1 S 0.53046(4) 0.59451(3) 0.88557(4) 0.03422(14) Uani 1 1 d . . . . .
P1 P 0.37354(4) 0.57644(3) 0.81406(3) 0.02365(12) Uani 1 1 d . . . . .
O1 O 0.63184(15) 0.24980(11) 0.90842(17) 0.0572(5) Uani 1 1 d . . . . .
O2 O 0.80611(16) 0.41507(11) 0.83827(16) 0.0534(4) Uani 1 1 d . . . . .
C1 C 0.39080(14) 0.47300(10) 0.76620(13) 0.0217(3) Uani 1 1 d . . . . .
C2 C 0.46451(14) 0.45231(11) 0.68978(14) 0.0249(3) Uani 1 1 d . . . . .
C3 C 0.47693(16) 0.37239(11) 0.66336(15) 0.0304(4) Uani 1 1 d . . . . .
H3 H 0.526222 0.359026 0.611700 0.037 Uiso 1 1 calc R U . . .
C4 C 0.41946(17) 0.31166(11) 0.71023(16) 0.0318(4) Uani 1 1 d . . . . .
C5 C 0.34832(15) 0.33229(11) 0.78623(15) 0.0278(4) Uani 1 1 d . . . . .
H5 H 0.309240 0.291584 0.819640 0.033 Uiso 1 1 calc R U . . .
C6 C 0.33290(14) 0.41169(10) 0.81468(14) 0.0233(3) Uani 1 1 d . . . . .
C7 C 0.53287(16) 0.51318(12) 0.63570(15) 0.0304(4) Uani 1 1 d . . . . .
H7A H 0.590058 0.486011 0.597997 0.046 Uiso 1 1 calc R U . . .
H7B H 0.569130 0.549231 0.686250 0.046 Uiso 1 1 calc R U . . .
H7C H 0.483718 0.543739 0.587809 0.046 Uiso 1 1 calc R U . . .
C8 C 0.4330(2) 0.22583(12) 0.6801(2) 0.0478(6) Uani 1 1 d . . . . .
H8A H 0.447797 0.222721 0.607388 0.072 Uiso 1 1 calc R U . . .
H8B H 0.364194 0.196612 0.692354 0.072 Uiso 1 1 calc R U . . .
H8C H 0.495721 0.202351 0.721062 0.072 Uiso 1 1 calc R U . . .
C9 C 0.25409(16) 0.42733(11) 0.89860(15) 0.0283(4) Uani 1 1 d . . . . .
H9A H 0.197971 0.466661 0.874962 0.042 Uiso 1 1 calc R U . . .
H9B H 0.296580 0.447749 0.959276 0.042 Uiso 1 1 calc R U . . .
H9C H 0.216657 0.377710 0.915944 0.042 Uiso 1 1 calc R U . . .
C10 C 0.34856(14) 0.63080(10) 0.69025(13) 0.0225(3) Uani 1 1 d . . . . .
C11 C 0.40901(15) 0.69706(10) 0.65660(13) 0.0239(3) Uani 1 1 d . . . . .
C12 C 0.37933(15) 0.73116(10) 0.56101(14) 0.0251(4) Uani 1 1 d . . . . .
H12 H 0.421616 0.775110 0.539003 0.030 Uiso 1 1 calc R U . . .
C13 C 0.29121(15) 0.70373(11) 0.49721(14) 0.0268(4) Uani 1 1 d . . . . .
C14 C 0.22919(15) 0.64113(11) 0.53330(14) 0.0278(4) Uani 1 1 d . . . . .
H14 H 0.167241 0.621773 0.491925 0.033 Uiso 1 1 calc R U . . .
C15 C 0.25445(15) 0.60551(10) 0.62820(14) 0.0249(3) Uani 1 1 d . . . . .
C16 C 0.50479(19) 0.73558(13) 0.71827(16) 0.0375(5) Uani 1 1 d . . . . .
H16A H 0.568135 0.698639 0.724595 0.056 Uiso 1 1 calc R U . . .
H16B H 0.480933 0.748925 0.786547 0.056 Uiso 1 1 calc R U . . .
H16C H 0.527493 0.784166 0.683714 0.056 Uiso 1 1 calc R U . . .
C17 C 0.26025(18) 0.74248(14) 0.39550(15) 0.0367(5) Uani 1 1 d . . . . .
H17A H 0.326222 0.768703 0.370002 0.055 Uiso 1 1 calc R U . . .
H17B H 0.201356 0.781997 0.404066 0.055 Uiso 1 1 calc R U . . .
H17C H 0.233055 0.701906 0.346389 0.055 Uiso 1 1 calc R U . . .
C18 C 0.17530(16) 0.54137(12) 0.66158(17) 0.0325(4) Uani 1 1 d . . . . .
H18A H 0.104136 0.545324 0.620943 0.049 Uiso 1 1 calc R U . . .
H18B H 0.162022 0.548369 0.734201 0.049 Uiso 1 1 calc R U . . .
H18C H 0.208597 0.488960 0.651157 0.049 Uiso 1 1 calc R U . . .
C19 C 0.5504(2) 0.20941(16) 0.9641(2) 0.0548(7) Uani 1 1 d . . . . .
H19A H 0.502784 0.175098 0.918182 0.066 Uiso 0.785(9) 1 calc R U P A 1
H19B H 0.502182 0.247811 0.998215 0.066 Uiso 0.785(9) 1 calc R U P A 1
H19C H 0.482607 0.199525 0.919011 0.066 Uiso 0.215(9) 1 calc R U P A 2
H19D H 0.529015 0.242863 1.022059 0.066 Uiso 0.215(9) 1 calc R U P A 2
C20 C 0.6179(5) 0.1596(4) 1.0428(5) 0.0719(17) Uani 0.785(9) 1 d . U P A 1
H20A H 0.575847 0.111887 1.062668 0.086 Uiso 0.785(9) 1 calc R U P A 1
H20B H 0.639806 0.190959 1.104749 0.086 Uiso 0.785(9) 1 calc R U P A 1
C21 C 0.7193(3) 0.1373(3) 0.9836(4) 0.0569(11) Uani 0.785(9) 1 d . U P A 1
H21A H 0.786463 0.129814 1.030430 0.068 Uiso 0.785(9) 1 calc R U P A 1
H21B H 0.705329 0.087920 0.943719 0.068 Uiso 0.785(9) 1 calc R U P A 1
C22 C 0.7331(3) 0.2073(3) 0.9143(4) 0.0566(11) Uani 0.785(9) 1 d . U P A 1
H22A H 0.794733 0.241790 0.941910 0.068 Uiso 0.785(9) 1 calc R U P A 1
H22B H 0.751354 0.188939 0.845352 0.068 Uiso 0.785(9) 1 calc R U P A 1
C20A C 0.5963(10) 0.1332(7) 1.0031(9) 0.032(3) Uani 0.215(9) 1 d . U P A 2
H20C H 0.601255 0.092045 0.949449 0.039 Uiso 0.215(9) 1 calc R U P A 2
H20D H 0.557481 0.112151 1.062140 0.039 Uiso 0.215(9) 1 calc R U P A 2
C21A C 0.7048(16) 0.1711(17) 1.0324(19) 0.086(6) Uani 0.215(9) 1 d . U P A 2
H21C H 0.703137 0.189798 1.103977 0.103 Uiso 0.215(9) 1 calc R U P A 2
H21D H 0.764287 0.130350 1.030228 0.103 Uiso 0.215(9) 1 calc R U P A 2
C22A C 0.7316(11) 0.2311(9) 0.9752(16) 0.053(4) Uani 0.215(9) 1 d . U P A 2
H22C H 0.795073 0.216665 0.933598 0.064 Uiso 0.215(9) 1 calc R U P A 2
H22D H 0.753563 0.277513 1.018242 0.064 Uiso 0.215(9) 1 calc R U P A 2
C23 C 0.8892(2) 0.44218(16) 0.9118(2) 0.0537(6) Uani 1 1 d . . . . .
H23A H 0.956591 0.408064 0.911459 0.064 Uiso 1 1 calc R U . . .
H23B H 0.860555 0.441219 0.981192 0.064 Uiso 1 1 calc R U . . .
C24 C 0.9173(2) 0.52772(17) 0.8808(2) 0.0540(6) Uani 1 1 d . . . . .
H24A H 0.892004 0.566347 0.931641 0.065 Uiso 1 1 calc R U . . .
H24B H 0.998855 0.534201 0.874678 0.065 Uiso 1 1 calc R U . . .
C25 C 0.8540(3) 0.53932(18) 0.7775(3) 0.0628(7) Uani 1 1 d . . . . .
H25A H 0.784955 0.570813 0.784463 0.075 Uiso 1 1 calc R U . . .
H25B H 0.901200 0.566072 0.728283 0.075 Uiso 1 1 calc R U . . .
C26 C 0.8270(3) 0.45514(18) 0.7447(2) 0.0582(7) Uani 1 1 d . . . . .
H26A H 0.760152 0.453606 0.696567 0.070 Uiso 1 1 calc R U . . .
H26B H 0.890771 0.430660 0.711526 0.070 Uiso 1 1 calc R U . . .

loop_
_atom_site_aniso_label
_atom_site_aniso_U_11
_atom_site_aniso_U_22
_atom_site_aniso_U_33
_atom_site_aniso_U_23
_atom_site_aniso_U_13
_atom_site_aniso_U_12
K1 0.0340(2) 0.0345(2) 0.0455(3) 0.01603(19) -0.00260(19) -0.00158(17)
S1 0.0419(3) 0.0290(3) 0.0302(3) 0.00852(18) -0.0123(2) -0.01155(19)
P1 0.0307(2) 0.0186(2) 0.0216(2) 0.00105(16) 0.00085(17) -0.00298(16)
O1 0.0441(9) 0.0434(9) 0.0858(14) 0.0255(9) 0.0190(9) 0.0052(8)
O2 0.0505(10) 0.0447(10) 0.0646(12) 0.0015(8) 0.0008(9) -0.0047(8)
C1 0.0226(8) 0.0194(8) 0.0231(8) 0.0021(6) 0.0004(6) -0.0002(6)
C2 0.0247(8) 0.0239(8) 0.0264(8) 0.0048(7) 0.0035(7) 0.0013(6)
C3 0.0329(9) 0.0257(9) 0.0338(10) 0.0038(7) 0.0114(8) 0.0053(7)
C4 0.0378(10) 0.0205(9) 0.0380(10) 0.0022(7) 0.0101(8) 0.0042(7)
C5 0.0299(9) 0.0203(8) 0.0339(9) 0.0043(7) 0.0065(7) -0.0005(7)
C6 0.0235(8) 0.0211(8) 0.0254(8) 0.0021(6) 0.0025(6) -0.0004(6)
C7 0.0319(9) 0.0272(9) 0.0331(10) 0.0063(7) 0.0111(7) 0.0008(7)
C8 0.0650(15) 0.0212(9) 0.0601(15) -0.0011(9) 0.0283(12) 0.0033(9)
C9 0.0311(9) 0.0247(9) 0.0299(9) 0.0017(7) 0.0088(7) -0.0037(7)
C10 0.0263(8) 0.0177(7) 0.0236(8) -0.0001(6) 0.0011(6) 0.0028(6)
C11 0.0278(8) 0.0194(8) 0.0245(8) 0.0011(6) 0.0016(6) 0.0009(6)
C12 0.0296(8) 0.0204(8) 0.0257(8) 0.0025(6) 0.0048(7) 0.0053(6)
C13 0.0294(9) 0.0270(9) 0.0240(8) -0.0003(7) 0.0016(7) 0.0117(7)
C14 0.0263(8) 0.0273(9) 0.0289(9) -0.0037(7) -0.0051(7) 0.0064(7)
C15 0.0243(8) 0.0208(8) 0.0296(9) -0.0025(7) 0.0003(7) 0.0034(6)
C16 0.0461(11) 0.0316(10) 0.0336(10) 0.0102(8) -0.0069(9) -0.0176(9)
C17 0.0407(11) 0.0402(11) 0.0287(10) 0.0061(8) -0.0031(8) 0.0113(9)
C18 0.0283(9) 0.0261(9) 0.0423(11) 0.0018(8) -0.0056(8) -0.0039(7)
C19 0.0443(13) 0.0413(13) 0.0808(19) 0.0180(13) 0.0215(13) 0.0039(10)
C20 0.075(4) 0.080(4) 0.063(3) 0.023(3) 0.018(3) 0.035(3)
C21 0.053(2) 0.062(2) 0.056(2) 0.0054(18) -0.0018(17) 0.0277(18)
C22 0.0364(16) 0.055(2) 0.079(3) -0.005(2) 0.0099(17) -0.0005(15)
C20A 0.040(5) 0.037(6) 0.019(5) 0.001(4) -0.003(4) -0.014(4)
C21A 0.050(8) 0.121(13) 0.084(11) 0.051(10) -0.016(8) -0.025(9)
C22A 0.038(6) 0.041(7) 0.080(10) 0.003(7) 0.000(6) -0.007(5)
C23 0.0542(15) 0.0467(14) 0.0596(16) -0.0094(12) -0.0007(12) 0.0107(11)
C24 0.0470(13) 0.0525(15) 0.0634(16) -0.0141(13) 0.0120(12) -0.0059(11)
C25 0.0682(18) 0.0500(16) 0.0694(19) 0.0060(14) -0.0023(15) -0.0074(13)
C26 0.0565(16) 0.0612(17) 0.0561(16) -0.0056(13) -0.0040(12) -0.0014(13)

loop_
_atom_type_symbol
_atom_type_description
_atom_type_scat_dispersion_real
_atom_type_scat_dispersion_imag
_atom_type_scat_source
C C 0.0033 0.0016 'International Tables Vol C Tables 4.2.6.8 and 6.1.1.4'
H H 0.0000 0.0000 'International Tables Vol C Tables 4.2.6.8 and 6.1.1.4'
O O 0.0106 0.0060 'International Tables Vol C Tables 4.2.6.8 and 6.1.1.4'
P P 0.1023 0.0942 'International Tables Vol C Tables 4.2.6.8 and 6.1.1.4'
S S 0.1246 0.1234 'International Tables Vol C Tables 4.2.6.8 and 6.1.1.4'
K K 0.2009 0.2494 'International Tables Vol C Tables 4.2.6.8 and 6.1.1.4'

loop_
_geom_angle_atom_site_label_1
_geom_angle_atom_site_label_2
_geom_angle_atom_site_label_3
_geom_angle
_geom_angle_site_symmetry_1
_geom_angle_site_symmetry_3
_geom_angle_publ_flag
O1 K1 O2 82.77(5) . . ?
O1 K1 C1 118.91(6) . . ?
O2 K1 C1 118.80(5) . . ?
O1 K1 S1 94.53(4) . 3_667 ?
O2 K1 S1 139.51(5) . 3_667 ?
C1 K1 S1 97.92(3) . 3_667 ?
O1 K1 C2 108.14(6) . . ?
O2 K1 C2 95.58(5) . . ?
C1 K1 C2 25.63(4) . . ?
S1 K1 C2 123.15(4) 3_667 . ?
O1 K1 S1 174.92(5) . . ?
O2 K1 S1 97.54(4) . . ?
C1 K1 S1 56.51(3) . . ?
S1 K1 S1 88.525(18) 3_667 . ?
C2 K1 S1 66.78(3) . . ?
O1 K1 C6 101.23(5) . . ?
O2 K1 C6 139.06(6) . . ?
C1 K1 C6 25.51(4) . . ?
S1 K1 C6 81.23(3) 3_667 . ?
C2 K1 C6 44.12(4) . . ?
S1 K1 C6 75.20(3) . . ?
O1 K1 C3 84.28(6) . . ?
O2 K1 C3 91.76(5) . . ?
C1 K1 C3 42.99(4) . . ?
S1 K1 C3 128.33(4) 3_667 . ?
C2 K1 C3 23.88(4) . . ?
S1 K1 C3 90.64(3) . . ?
C6 K1 C3 48.98(4) . . ?
O1 K1 C19 22.82(6) . . ?
O2 K1 C19 104.93(6) . . ?
C1 K1 C19 110.88(6) . . ?
S1 K1 C19 74.22(5) 3_667 . ?
C2 K1 C19 110.64(7) . . ?
S1 K1 C19 157.53(5) . . ?
C6 K1 C19 87.80(6) . . ?
C3 K1 C19 89.05(7) . . ?
O1 K1 C5 78.06(5) . . ?
O2 K1 C5 129.49(5) . . ?
C1 K1 C5 43.04(4) . . ?
S1 K1 C5 88.62(3) 3_667 . ?
C2 K1 C5 49.22(4) . . ?
S1 K1 C5 97.99(3) . . ?
C6 K1 C5 23.85(4) . . ?
C3 K1 C5 40.45(4) . . ?
C19 K1 C5 67.91(6) . . ?
O1 K1 C22A 23.1(3) . . ?
O2 K1 C22A 71.3(2) . . ?
C1 K1 C22A 142.0(3) . . ?
S1 K1 C22A 90.7(3) 3_667 . ?
C2 K1 C22A 128.0(3) . . ?
S1 K1 C22A 161.2(2) . . ?
C6 K1 C22A 123.2(2) . . ?
C3 K1 C22A 104.4(3) . . ?
C19 K1 C22A 36.8(2) . . ?
C5 K1 C22A 100.8(2) . . ?
O1 K1 P1 93.24(5) . 3_667 ?
O2 K1 P1 105.17(4) . 3_667 ?
C1 K1 P1 127.05(4) . 3_667 ?
S1 K1 P1 34.415(13) 3_667 3_667 ?
C2 K1 P1 151.95(4) . 3_667 ?
S1 K1 P1 91.576(17) . 3_667 ?
C6 K1 P1 115.13(4) . 3_667 ?
C3 K1 P1 162.47(4) . 3_667 ?
C19 K1 P1 82.33(6) . 3_667 ?
C5 K1 P1 122.05(3) . 3_667 ?
C22A K1 P1 77.5(4) . 3_667 ?
P1 S1 K1 86.42(2) . 3_667 ?
P1 S1 K1 95.03(2) . . ?
K1 S1 K1 91.475(18) 3_667 . ?
C1 P1 C10 100.38(7) . . ?
C1 P1 S1 99.98(6) . . ?
C10 P1 S1 114.52(6) . . ?
C1 P1 K1 113.31(5) . 3_667 ?
C10 P1 K1 146.26(6) . 3_667 ?
S1 P1 K1 59.16(2) . 3_667 ?
C22 O1 C19 110.1(2) . . ?
C19 O1 C22A 98.6(6) . . ?
C22 O1 K1 131.1(2) . . ?
C19 O1 K1 109.93(15) . . ?
C22A O1 K1 110.9(6) . . ?
C23 O2 C26 106.1(2) . . ?
C23 O2 K1 114.94(16) . . ?
C26 O2 K1 120.66(16) . . ?
C6 C1 C2 118.70(16) . . ?
C6 C1 P1 117.58(13) . . ?
C2 C1 P1 123.56(13) . . ?
C6 C1 K1 81.70(10) . . ?
C2 C1 K1 81.04(10) . . ?
P1 C1 K1 103.09(7) . . ?
C3 C2 C1 119.40(16) . . ?
C3 C2 C7 117.83(16) . . ?
C1 C2 C7 122.76(16) . . ?
C3 C2 K1 86.68(11) . . ?
C1 C2 K1 73.33(10) . . ?
C7 C2 K1 109.47(12) . . ?
C4 C3 C2 122.23(17) . . ?
C4 C3 K1 83.99(12) . . ?
C2 C3 K1 69.44(11) . . ?
C4 C3 H3 118.9 . . ?
C2 C3 H3 118.9 . . ?
K1 C3 H3 118.2 . . ?
C5 C4 C3 118.09(17) . . ?
C5 C4 C8 120.36(18) . . ?
C3 C4 C8 121.56(18) . . ?
C4 C5 C6 121.56(17) . . ?
C4 C5 K1 83.50(12) . . ?
C6 C5 K1 69.55(10) . . ?
C4 C5 H5 119.2 . . ?
C6 C5 H5 119.2 . . ?
K1 C5 H5 118.3 . . ?
C5 C6 C1 120.01(16) . . ?
C5 C6 C9 117.14(15) . . ?
C1 C6 C9 122.84(15) . . ?
C5 C6 K1 86.60(11) . . ?
C1 C6 K1 72.79(10) . . ?
C9 C6 K1 110.60(11) . . ?
C2 C7 H7A 109.5 . . ?
C2 C7 H7B 109.5 . . ?
H7A C7 H7B 109.5 . . ?
C2 C7 H7C 109.5 . . ?
H7A C7 H7C 109.5 . . ?
H7B C7 H7C 109.5 . . ?
C4 C8 H8A 109.5 . . ?
C4 C8 H8B 109.5 . . ?
H8A C8 H8B 109.5 . . ?
C4 C8 H8C 109.5 . . ?
H8A C8 H8C 109.5 . . ?
H8B C8 H8C 109.5 . . ?
C6 C9 H9A 109.5 . . ?
C6 C9 H9B 109.5 . . ?
H9A C9 H9B 109.5 . . ?
C6 C9 H9C 109.5 . . ?
H9A C9 H9C 109.5 . . ?
H9B C9 H9C 109.5 . . ?
C11 C10 C15 117.59(16) . . ?
C11 C10 P1 126.64(13) . . ?
C15 C10 P1 115.62(13) . . ?
C12 C11 C10 119.50(16) . . ?
C12 C11 C16 116.53(16) . . ?
C10 C11 C16 123.96(16) . . ?
C13 C12 C11 123.08(17) . . ?
C13 C12 H12 118.5 . . ?
C11 C12 H12 118.5 . . ?
C12 C13 C14 116.82(16) . . ?
C12 C13 C17 121.82(18) . . ?
C14 C13 C17 121.29(18) . . ?
C13 C14 C15 122.42(17) . . ?
C13 C14 H14 118.8 . . ?
C15 C14 H14 118.8 . . ?
C14 C15 C10 120.37(17) . . ?
C14 C15 C18 117.05(16) . . ?
C10 C15 C18 122.56(16) . . ?
C11 C16 H16A 109.5 . . ?
C11 C16 H16B 109.5 . . ?
H16A C16 H16B 109.5 . . ?
C11 C16 H16C 109.5 . . ?
H16A C16 H16C 109.5 . . ?
H16B C16 H16C 109.5 . . ?
C13 C17 H17A 109.5 . . ?
C13 C17 H17B 109.5 . . ?
H17A C17 H17B 109.5 . . ?
C13 C17 H17C 109.5 . . ?
H17A C17 H17C 109.5 . . ?
H17B C17 H17C 109.5 . . ?
C15 C18 H18A 109.5 . . ?
C15 C18 H18B 109.5 . . ?
H18A C18 H18B 109.5 . . ?
C15 C18 H18C 109.5 . . ?
H18A C18 H18C 109.5 . . ?
H18B C18 H18C 109.5 . . ?
O1 C19 C20A 109.9(5) . . ?
O1 C19 C20 104.9(3) . . ?
O1 C19 K1 47.25(11) . . ?
C20A C19 K1 149.3(5) . . ?
C20 C19 K1 127.0(3) . . ?
O1 C19 H19A 110.8 . . ?
C20 C19 H19A 110.8 . . ?
K1 C19 H19A 120.9 . . ?
O1 C19 H19B 110.8 . . ?
C20 C19 H19B 110.8 . . ?
K1 C19 H19B 63.9 . . ?
H19A C19 H19B 108.8 . . ?
O1 C19 H19C 109.7 . . ?
C20A C19 H19C 109.7 . . ?
K1 C19 H19C 98.8 . . ?
O1 C19 H19D 109.7 . . ?
C20A C19 H19D 109.7 . . ?
K1 C19 H19D 70.3 . . ?
H19C C19 H19D 108.2 . . ?
C19 C20 C21 101.5(4) . . ?
C19 C20 H20A 111.5 . . ?
C21 C20 H20A 111.5 . . ?
C19 C20 H20B 111.5 . . ?
C21 C20 H20B 111.5 . . ?
H20A C20 H20B 109.3 . . ?
C22 C21 C20 103.5(3) . . ?
C22 C21 H21A 111.1 . . ?
C20 C21 H21A 111.1 . . ?
C22 C21 H21B 111.1 . . ?
C20 C21 H21B 111.1 . . ?
H21A C21 H21B 109.0 . . ?
O1 C22 C21 107.8(3) . . ?
O1 C22 H22A 110.1 . . ?
C21 C22 H22A 110.1 . . ?
O1 C22 H22B 110.1 . . ?
C21 C22 H22B 110.1 . . ?
H22A C22 H22B 108.5 . . ?
C19 C20A C21A 91.1(12) . . ?
C19 C20A H20C 113.5 . . ?
C21A C20A H20C 113.5 . . ?
C19 C20A H20D 113.5 . . ?
C21A C20A H20D 113.5 . . ?
H20C C20A H20D 110.8 . . ?
C22A C21A C20A 115.2(14) . . ?
C22A C21A H21C 108.5 . . ?
C20A C21A H21C 108.5 . . ?
C22A C21A H21D 108.5 . . ?
C20A C21A H21D 108.5 . . ?
H21C C21A H21D 107.5 . . ?
C21A C22A O1 106.7(11) . . ?
C21A C22A K1 131.9(14) . . ?
O1 C22A K1 46.0(4) . . ?
C21A C22A H22C 110.4 . . ?
O1 C22A H22C 110.4 . . ?
K1 C22A H22C 116.2 . . ?
C21A C22A H22D 110.4 . . ?
O1 C22A H22D 110.4 . . ?
K1 C22A H22D 65.5 . . ?
H22C C22A H22D 108.6 . . ?
O2 C23 C24 106.1(2) . . ?
O2 C23 H23A 110.5 . . ?
C24 C23 H23A 110.5 . . ?
O2 C23 H23B 110.5 . . ?
C24 C23 H23B 110.5 . . ?
H23A C23 H23B 108.7 . . ?
C25 C24 C23 104.4(2) . . ?
C25 C24 H24A 110.9 . . ?
C23 C24 H24A 110.9 . . ?
C25 C24 H24B 110.9 . . ?
C23 C24 H24B 110.9 . . ?
H24A C24 H24B 108.9 . . ?
C26 C25 C24 102.7(2) . . ?
C26 C25 H25A 111.2 . . ?
C24 C25 H25A 111.2 . . ?
C26 C25 H25B 111.2 . . ?
C24 C25 H25B 111.2 . . ?
H25A C25 H25B 109.1 . . ?
O2 C26 C25 104.1(2) . . ?
O2 C26 H26A 110.9 . . ?
C25 C26 H26A 110.9 . . ?
O2 C26 H26B 110.9 . . ?
C25 C26 H26B 110.9 . . ?
H26A C26 H26B 109.0 . . ?

loop_
_geom_bond_atom_site_label_1
_geom_bond_atom_site_label_2
_geom_bond_distance
_geom_bond_site_symmetry_2
_geom_bond_publ_flag
K1 O1 2.6947(19) . ?
K1 O2 2.788(2) . ?
K1 C1 3.1344(17) . ?
K1 S1 3.1477(7) 3_667 ?
K1 C2 3.2321(18) . ?
K1 S1 3.2371(7) . ?
K1 C6 3.2470(18) . ?
K1 C3 3.446(2) . ?
K1 C19 3.450(3) . ?
K1 C5 3.459(2) . ?
K1 C22A 3.501(14) . ?
K1 P1 3.6587(7) 3_667 ?
S1 P1 2.0719(7) . ?
P1 C1 1.8643(18) . ?
P1 C10 1.8695(18) . ?
O1 C22 1.406(4) . ?
O1 C19 1.423(3) . ?
O1 C22A 1.472(14) . ?
O2 C23 1.419(3) . ?
O2 C26 1.432(4) . ?
C1 C6 1.413(2) . ?
C1 C2 1.415(2) . ?
C2 C3 1.398(3) . ?
C2 C7 1.512(2) . ?
C3 C4 1.394(3) . ?
C3 H3 0.9500 . ?
C4 C5 1.391(3) . ?
C4 C8 1.507(3) . ?
C5 C6 1.401(2) . ?
C5 H5 0.9500 . ?
C6 C9 1.512(2) . ?
C7 H7A 0.9800 . ?
C7 H7B 0.9800 . ?
C7 H7C 0.9800 . ?
C8 H8A 0.9800 . ?
C8 H8B 0.9800 . ?
C8 H8C 0.9800 . ?
C9 H9A 0.9800 . ?
C9 H9B 0.9800 . ?
C9 H9C 0.9800 . ?
C10 C11 1.413(2) . ?
C10 C15 1.415(2) . ?
C11 C12 1.403(2) . ?
C11 C16 1.509(3) . ?
C12 C13 1.386(3) . ?
C12 H12 0.9500 . ?
C13 C14 1.387(3) . ?
C13 C17 1.509(3) . ?
C14 C15 1.396(3) . ?
C14 H14 0.9500 . ?
C15 C18 1.517(3) . ?
C16 H16A 0.9800 . ?
C16 H16B 0.9800 . ?
C16 H16C 0.9800 . ?
C17 H17A 0.9800 . ?
C17 H17B 0.9800 . ?
C17 H17C 0.9800 . ?
C18 H18A 0.9800 . ?
C18 H18B 0.9800 . ?
C18 H18C 0.9800 . ?
C19 C20A 1.474(13) . ?
C19 C20 1.522(5) . ?
C19 H19A 0.9900 . ?
C19 H19B 0.9900 . ?
C19 H19C 0.9900 . ?
C19 H19D 0.9900 . ?
C20 C21 1.524(6) . ?
C20 H20A 0.9900 . ?
C20 H20B 0.9900 . ?
C21 C22 1.502(6) . ?
C21 H21A 0.9900 . ?
C21 H21B 0.9900 . ?
C22 H22A 0.9900 . ?
C22 H22B 0.9900 . ?
C20A C21A 1.48(2) . ?
C20A H20C 0.9900 . ?
C20A H20D 0.9900 . ?
C21A C22A 1.31(2) . ?
C21A H21C 0.9900 . ?
C21A H21D 0.9900 . ?
C22A H22C 0.9900 . ?
C22A H22D 0.9900 . ?
C23 C24 1.537(4) . ?
C23 H23A 0.9900 . ?
C23 H23B 0.9900 . ?
C24 C25 1.524(4) . ?
C24 H24A 0.9900 . ?
C24 H24B 0.9900 . ?
C25 C26 1.509(4) . ?
C25 H25A 0.9900 . ?
C25 H25B 0.9900 . ?
C26 H26A 0.9900 . ?
C26 H26B 0.9900 . ?
